data_7010780
loop_
_publ_author_name
'Hitchcock, Peter B.'
'Lappert, Michael F.'
'Layh, Marcus'

_publ_section_title
;
 The reactions of lithium trimethysilylmethyls with isocyanides;
 structures and reactions of the derived lithium 1-azaallyls,
 \b-diketiminates and a 1-azabuta-1,3-dienyl-3-amide
;
_journal_issue 16
_journal_name_full 'Journal of the Chemical Society, Dalton Transactions'
_journal_page_first 2409
_journal_paper_doi 10.1039/b103553n
_journal_year 2001
_chemical_formula_structural '[(tmeda)Li{PhCHC(SiMe3)NC6H3Me2}]'
_chemical_formula_sum 'C25 H40 Li N3 Si'
_chemical_formula_weight 417.63
_chemical_name_systematic
; 
? 
;
_space_group_IT_number 15
_symmetry_cell_setting monoclinic
_symmetry_space_group_name_Hall '-C 2yc'
_symmetry_space_group_name_H-M 'C 1 2/c 1'
_atom_sites_solution_hydrogens geom
_atom_sites_solution_primary direct
_atom_sites_solution_secondary difmap
_audit_creation_method SHELXL
_cell_angle_alpha 90.00
_cell_angle_beta 113.77(2)
_cell_angle_gamma 90.00
_cell_formula_units_Z 8
_cell_length_a 32.900(7)
_cell_length_b 8.553(2)
_cell_length_c 19.852(5)
_cell_measurement_reflns_used 25
_cell_measurement_temperature 173(2)
_cell_measurement_theta_max 10
_cell_measurement_theta_min 7
_cell_volume 5112(2)
_computing_cell_refinement 'Enraf-Nonius CAD4'
_computing_data_collection 'Enraf-Nonius CAD4'
_computing_molecular_graphics 'CAMERON (Watkin and Pearce,1993)'
_computing_publication_material SHELXL-93
_computing_structure_refinement 'SHELXL-93 (Sheldrick, 1993)'
_computing_structure_solution 'SHELXS-86 (Sheldrick, 1990)'
_diffrn_ambient_temperature 173(2)
_diffrn_measurement_device ' Enraf-Nonius CAD4'
_diffrn_measurement_method \w--2\q
_diffrn_radiation_monochromator graphite
_diffrn_radiation_source 'fine-focus sealed tube'
_diffrn_radiation_type MoK\a
_diffrn_radiation_wavelength 0.71073
_diffrn_reflns_av_R_equivalents 0.0522
_diffrn_reflns_av_sigmaI/netI 0.1624
_diffrn_reflns_limit_h_max 38
_diffrn_reflns_limit_h_min 0
_diffrn_reflns_limit_k_max 10
_diffrn_reflns_limit_k_min 0
_diffrn_reflns_limit_l_max 21
_diffrn_reflns_limit_l_min -23
_diffrn_reflns_number 4567
_diffrn_reflns_theta_max 24.99
_diffrn_reflns_theta_min 2.10
_diffrn_standards_decay_% 0
_diffrn_standards_interval_time 120
_diffrn_standards_number 2
_exptl_absorpt_coefficient_mu 0.107
_exptl_absorpt_correction_type none
_exptl_crystal_density_diffrn 1.085
_exptl_crystal_F_000 1824
_exptl_crystal_size_max 0.40
_exptl_crystal_size_mid 0.10
_exptl_crystal_size_min 0.10
_refine_diff_density_max 0.486
_refine_diff_density_min -0.499
_refine_diff_density_rms 0.064
_refine_ls_extinction_method none
_refine_ls_goodness_of_fit_all 1.011
_refine_ls_goodness_of_fit_obs 1.134
_refine_ls_hydrogen_treatment riding
_refine_ls_matrix_type full
_refine_ls_number_parameters 280
_refine_ls_number_reflns 4494
_refine_ls_number_restraints 0
_refine_ls_restrained_S_all 1.011
_refine_ls_restrained_S_obs 1.134
_refine_ls_R_factor_all 0.1941
_refine_ls_R_factor_obs 0.0884
_refine_ls_shift/esd_max 0.000
_refine_ls_shift/esd_mean 0.000
_refine_ls_structure_factor_coef Fsqd
_refine_ls_weighting_details 'w=1/[\s^2^(Fo^2^)+(0.0581P)^2^+17.3952P] where P=(Fo^2^+2Fc^2^)/3'
_refine_ls_weighting_scheme calc
_refine_ls_wR_factor_all 0.2225
_refine_ls_wR_factor_obs 0.1695
_reflns_number_observed 2174
_reflns_number_total 4494
_reflns_observed_criterion >2sigma(I)
_cod_data_source_file b103553n.txt
_cod_data_source_block mfl-6b-(jan1698)
_cod_depositor_comments
;
The following automatic conversions were performed:

'_refine_ls_weighting_scheme' value 'calc
w=1/[\s^2^(Fo^2^)+(0.0581P)^2^+17.3952P] where P=(Fo^2^+2Fc^2^)/3'
was changed to 'calc'. New tag '_refine_ls_weighting_details' was
created. The value of the new tag was set to
'w=1/[\s^2^(Fo^2^)+(0.0581P)^2^+17.3952P] where P=(Fo^2^+2Fc^2^)/3'.

Automatic conversion script
Id: cif_fix_values 3143 2015-03-26 13:38:13Z robertas 
;
_cod_original_cell_volume 5112.4(21)
_cod_original_sg_symbol_H-M C2/c
_cod_database_code 7010780

loop_
_symmetry_equiv_pos_as_xyz
'x, y, z'
'x, -y, z+1/2'
'x+1/2, y+1/2, z'
'x+1/2, -y+1/2, z+1/2'
'-x, -y, -z'
'-x, y, -z-1/2'
'-x+1/2, -y+1/2, -z'
'-x+1/2, y+1/2, -z-1/2'

loop_
_atom_site_aniso_label
_atom_site_aniso_U_11
_atom_site_aniso_U_22
_atom_site_aniso_U_33
_atom_site_aniso_U_23
_atom_site_aniso_U_13
_atom_site_aniso_U_12
Li 0.043(6) 0.037(6) 0.034(5) 0.003(4) 0.021(5) 0.002(5)
Si 0.0354(9) 0.0338(9) 0.0227(7) 0.0010(7) 0.0143(7) -0.0015(8)
N1 0.036(3) 0.026(2) 0.026(2) 0.000(2) 0.018(2) 0.001(2)
N2 0.105(5) 0.035(3) 0.048(3) 0.012(3) 0.036(3) 0.016(3)
N3 0.068(4) 0.038(3) 0.107(5) -0.024(3) 0.059(4) -0.023(3)
C1 0.028(3) 0.027(3) 0.021(3) -0.005(2) 0.011(2) -0.004(2)
C2 0.030(3) 0.033(3) 0.021(3) 0.005(2) 0.008(2) 0.005(3)
C3 0.033(3) 0.013(2) 0.029(3) 0.000(2) 0.016(2) -0.001(2)
C4 0.034(3) 0.027(3) 0.028(3) 0.003(2) 0.015(3) 0.003(3)
C5 0.044(4) 0.026(3) 0.040(3) -0.005(2) 0.028(3) 0.000(3)
C6 0.051(4) 0.034(3) 0.021(3) -0.003(3) 0.019(3) -0.002(3)
C7 0.050(4) 0.024(3) 0.031(3) -0.001(2) 0.014(3) -0.001(3)
C8 0.034(3) 0.025(3) 0.027(3) -0.002(2) 0.014(3) 0.001(2)
C9 0.083(5) 0.058(4) 0.028(3) -0.005(3) 0.015(4) -0.016(4)
C10 0.041(4) 0.071(5) 0.030(3) 0.017(3) 0.019(3) 0.010(3)
C11 0.045(4) 0.053(4) 0.034(3) 0.014(3) 0.023(3) 0.008(3)
C12 0.032(3) 0.039(3) 0.021(3) 0.007(2) 0.011(2) 0.008(3)
C13 0.057(4) 0.037(4) 0.026(3) 0.005(3) 0.018(3) 0.020(3)
C14 0.084(6) 0.061(5) 0.036(4) 0.008(3) 0.028(4) 0.041(4)
C15 0.052(5) 0.098(6) 0.049(4) 0.019(4) 0.035(4) 0.032(5)
C16 0.036(4) 0.082(5) 0.046(4) 0.017(4) 0.019(3) 0.008(4)
C17 0.028(3) 0.057(4) 0.026(3) 0.009(3) 0.012(2) 0.002(3)
C18 0.096(6) 0.032(4) 0.043(4) -0.009(3) 0.027(4) 0.004(4)
C19 0.041(4) 0.055(4) 0.045(4) -0.008(3) 0.014(3) -0.014(3)
C20 0.295(16) 0.055(6) 0.030(4) 0.010(4) -0.001(7) -0.096(9)
C21 0.173(13) 0.048(6) 0.651(39) 0.141(14) 0.278(20) 0.040(8)
C22 0.290(15) 0.159(11) 0.106(7) 0.070(7) 0.142(10) 0.153(11)
C23 0.061(5) 0.045(4) 0.053(4) 0.008(3) 0.016(4) 0.004(4)
C24 0.186(13) 0.324(20) 0.243(15) -0.231(16) 0.171(13) -0.193(14)
C25 0.047(4) 0.044(4) 0.098(6) -0.010(4) 0.042(4) -0.013(3)

loop_
_atom_site_label
_atom_site_type_symbol
_atom_site_fract_x
_atom_site_fract_y
_atom_site_fract_z
_atom_site_U_iso_or_equiv
_atom_site_thermal_displace_type
_atom_site_occupancy
_atom_site_calc_flag
_atom_site_refinement_flags
_atom_site_disorder_group
Li Li 0.3731(3) 0.5161(11) 0.0560(5) 0.036(2) Uani 1 d . .
Si Si 0.40053(5) 0.1999(2) 0.25119(8) 0.0298(4) Uani 1 d . .
N1 N 0.35600(14) 0.3764(5) 0.1174(2) 0.0277(10) Uani 1 d . .
N2 N 0.3371(2) 0.6907(6) -0.0205(3) 0.061(2) Uani 1 d . .
N3 N 0.4307(2) 0.6384(6) 0.0717(4) 0.064(2) Uani 1 d . .
C1 C 0.3860(2) 0.2616(6) 0.1517(2) 0.0246(12) Uani 1 d . .
C2 C 0.4130(2) 0.1969(6) 0.1213(2) 0.0285(12) Uani 1 d . .
H2 H 0.4365(2) 0.1339(6) 0.1538(2) 0.034 Uiso 1 calc R .
C3 C 0.4112(2) 0.2098(5) 0.0470(3) 0.0239(11) Uani 1 d . .
C4 C 0.4484(2) 0.1577(6) 0.0345(3) 0.0289(13) Uani 1 d . .
H4 H 0.4738(2) 0.1200(6) 0.0747(3) 0.035 Uiso 1 calc R .
C5 C 0.4486(2) 0.1604(6) -0.0349(3) 0.0331(14) Uani 1 d . .
H5 H 0.4740(2) 0.1239(6) -0.0417(3) 0.040 Uiso 1 calc R .
C6 C 0.4122(2) 0.2158(6) -0.0949(3) 0.0339(13) Uani 1 d . .
H6 H 0.4128(2) 0.2211(6) -0.1422(3) 0.041 Uiso 1 calc R .
C7 C 0.3753(2) 0.2626(6) -0.0846(3) 0.0357(14) Uani 1 d . .
H7 H 0.3498(2) 0.2967(6) -0.1256(3) 0.043 Uiso 1 calc R .
C8 C 0.3745(2) 0.2612(6) -0.0146(3) 0.0283(13) Uani 1 d . .
H8 H 0.3487(2) 0.2957(6) -0.0088(3) 0.034 Uiso 1 calc R .
C9 C 0.4236(2) 0.3694(8) 0.3141(3) 0.059(2) Uani 1 d . .
H9C H 0.3992(3) 0.4381(26) 0.3120(17) 0.088 Uiso 1 calc R .
H9B H 0.4441(11) 0.4277(29) 0.2989(14) 0.088 Uiso 1 calc R .
H9A H 0.4395(12) 0.3315(8) 0.3646(5) 0.088 Uiso 1 calc R .
C10 C 0.4443(2) 0.0446(8) 0.2796(3) 0.046(2) Uani 1 d . .
H10C H 0.4517(9) 0.0152(31) 0.3309(7) 0.069 Uiso 1 calc R .
H10B H 0.4710(4) 0.0846(15) 0.2749(19) 0.069 Uiso 1 calc R .
H10A H 0.4332(5) -0.0472(17) 0.2479(13) 0.069 Uiso 1 calc R .
C11 C 0.3540(2) 0.1185(7) 0.2715(3) 0.042(2) Uani 1 d . .
H11C H 0.3656(3) 0.0808(38) 0.3224(7) 0.063 Uiso 1 calc R .
H11B H 0.3402(8) 0.0315(27) 0.2379(13) 0.063 Uiso 1 calc R .
H11A H 0.3319(6) 0.2003(13) 0.2647(19) 0.063 Uiso 1 calc R .
C12 C 0.3213(2) 0.4031(6) 0.1412(3) 0.0302(13) Uani 1 d . .
C13 C 0.3195(2) 0.5423(7) 0.1777(3) 0.040(2) Uani 1 d . .
C14 C 0.2841(3) 0.5648(9) 0.1986(3) 0.059(2) Uani 1 d . .
H14 H 0.2827(3) 0.6587(9) 0.2231(3) 0.071 Uiso 1 calc R .
C15 C 0.2513(2) 0.4538(10) 0.1845(4) 0.062(2) Uani 1 d . .
H15 H 0.2283(2) 0.4683(10) 0.2012(4) 0.074 Uiso 1 calc R .
C16 C 0.2525(2) 0.3221(9) 0.1460(3) 0.054(2) Uani 1 d . .
H16 H 0.2291(2) 0.2483(9) 0.1339(3) 0.065 Uiso 1 calc R .
C17 C 0.2866(2) 0.2932(7) 0.1241(3) 0.0366(14) Uani 1 d . .
C18 C 0.3548(2) 0.6652(7) 0.1936(3) 0.057(2) Uani 1 d . .
H18C H 0.3514(8) 0.7439(26) 0.2268(18) 0.086 Uiso 1 calc R .
H18B H 0.3519(9) 0.7152(33) 0.1474(4) 0.086 Uiso 1 calc R .
H18A H 0.3842(2) 0.6164(10) 0.2168(20) 0.086 Uiso 1 calc R .
C19 C 0.2860(2) 0.1476(7) 0.0808(3) 0.048(2) Uani 1 d . .
H19C H 0.2558(3) 0.1051(26) 0.0592(17) 0.072 Uiso 1 calc R .
H19B H 0.3062(10) 0.0696(18) 0.1136(5) 0.072 Uiso 1 calc R .
H19A H 0.2957(12) 0.1736(11) 0.0414(13) 0.072 Uiso 1 calc R .
C20 C 0.3725(5) 0.8000(11) -0.0139(4) 0.148(6) Uani 1 d . .
H20B H 0.3680(5) 0.8303(11) -0.0646(4) 0.178 Uiso 1 calc R .
H20A H 0.3675(5) 0.8953(11) 0.0100(4) 0.178 Uiso 1 calc R .
C21 C 0.4124(5) 0.7655(12) 0.0188(13) 0.255(13) Uani 1 d . .
H21B H 0.4272(5) 0.8618(12) 0.0448(13) 0.306 Uiso 1 calc R .
H21A H 0.4234(5) 0.7475(12) -0.0201(13) 0.306 Uiso 1 calc R .
C22 C 0.3012(4) 0.7613(13) -0.0047(5) 0.165(6) Uani 1 d . .
H22C H 0.2813(20) 0.8196(100) -0.0479(20) 0.248 Uiso 1 calc R .
H22B H 0.3139(5) 0.8326(86) 0.0373(35) 0.248 Uiso 1 calc R .
H22A H 0.2844(20) 0.6787(14) 0.0070(53) 0.248 Uiso 1 calc R .
C23 C 0.3165(2) 0.6334(7) -0.0965(3) 0.055(2) Uani 1 d . .
H23C H 0.3031(12) 0.7212(10) -0.1298(4) 0.083 Uiso 1 calc R .
H23B H 0.2935(10) 0.5565(36) -0.1007(6) 0.083 Uiso 1 calc R .
H23A H 0.3392(3) 0.5842(42) -0.1098(8) 0.083 Uiso 1 calc R .
C24 C 0.4544(4) 0.6907(19) 0.1461(8) 0.224(10) Uani 1 d . .
H24C H 0.4801(29) 0.7533(145) 0.1493(18) 0.336 Uiso 1 calc R .
H24B H 0.4646(41) 0.5999(19) 0.1788(14) 0.336 Uiso 1 calc R .
H24A H 0.4347(16) 0.7545(141) 0.1610(28) 0.336 Uiso 1 calc R .
C25 C 0.4625(2) 0.5538(8) 0.0513(4) 0.059(2) Uani 1 d . .
H25C H 0.4470(3) 0.5073(41) 0.0024(10) 0.088 Uiso 1 calc R .
H25B H 0.4764(10) 0.4710(32) 0.0873(13) 0.088 Uiso 1 calc R .
H25A H 0.4853(8) 0.6262(12) 0.0503(23) 0.088 Uiso 1 calc R .

loop_
_atom_type_symbol
_atom_type_description
_atom_type_scat_dispersion_real
_atom_type_scat_dispersion_imag
_atom_type_scat_source
C C 0.0033 0.0016 'International Tables Vol C Tables 4.2.6.8 and 6.1.1.4'
H H 0.0000 0.0000 'International Tables Vol C Tables 4.2.6.8 and 6.1.1.4'
N N 0.0061 0.0033 'International Tables Vol C Tables 4.2.6.8 and 6.1.1.4'
Si Si 0.0817 0.0704 'International Tables Vol C Tables 4.2.6.8 and 6.1.1.4'
Li Li -0.0003 0.0001 'International Tables Vol C Tables 4.2.6.8 and 6.1.1.4'

loop_
_geom_angle_atom_site_label_1
_geom_angle_atom_site_label_2
_geom_angle_atom_site_label_3
_geom_angle
_geom_angle_site_symmetry_1
_geom_angle_site_symmetry_3
_geom_angle_publ_flag
N1 Li N3 133.9(5) . . ?
N1 Li N2 131.5(5) . . ?
N3 Li N2 88.0(4) . . ?
N1 Li C8 84.0(4) . . ?
N3 Li C8 106.8(4) . . ?
N2 Li C8 109.3(4) . . ?
N1 Li C21 158.8(7) . . ?
N3 Li C21 31.6(4) . . ?
N2 Li C21 56.4(4) . . ?
C8 Li C21 113.2(5) . . ?
C9 Si C11 107.0(3) . . ?
C9 Si C10 107.1(3) . . ?
C11 Si C10 105.6(3) . . ?
C9 Si C1 110.1(3) . . ?
C11 Si C1 116.1(2) . . ?
C10 Si C1 110.5(2) . . ?
C1 N1 C12 117.8(4) . . ?
C1 N1 Li 115.0(4) . . ?
C12 N1 Li 125.8(4) . . ?
C20 N2 C23 109.1(5) . . ?
C20 N2 C22 113.6(9) . . ?
C23 N2 C22 106.2(7) . . ?
C20 N2 Li 101.1(6) . . ?
C23 N2 Li 113.2(5) . . ?
C22 N2 Li 113.7(5) . . ?
C24 N3 C25 106.8(7) . . ?
C24 N3 C21 113.8(10) . . ?
C25 N3 C21 107.8(8) . . ?
C24 N3 Li 113.3(6) . . ?
C25 N3 Li 114.9(5) . . ?
C21 N3 Li 100.3(7) . . ?
N1 C1 C2 122.4(4) . . ?
N1 C1 Si 123.0(3) . . ?
C2 C1 Si 113.9(4) . . ?
C1 C2 C3 130.2(5) . . ?
C8 C3 C4 116.6(4) . . ?
C8 C3 C2 125.2(4) . . ?
C4 C3 C2 118.0(4) . . ?
C5 C4 C3 121.5(5) . . ?
C4 C5 C6 120.8(5) . . ?
C7 C6 C5 118.8(5) . . ?
C6 C7 C8 121.2(5) . . ?
C3 C8 C7 121.1(5) . . ?
C3 C8 Li 89.4(4) . . ?
C7 C8 Li 122.6(4) . . ?
C13 C12 C17 119.4(5) . . ?
C13 C12 N1 120.9(5) . . ?
C17 C12 N1 119.6(5) . . ?
C14 C13 C12 118.9(6) . . ?
C14 C13 C18 120.5(6) . . ?
C12 C13 C18 120.7(5) . . ?
C15 C14 C13 121.4(6) . . ?
C16 C15 C14 118.8(6) . . ?
C15 C16 C17 122.3(7) . . ?
C16 C17 C12 119.1(6) . . ?
C16 C17 C19 120.1(6) . . ?
C12 C17 C19 120.7(5) . . ?
C21 C20 N2 122.1(9) . . ?
C20 C21 N3 126.6(9) . . ?
C20 C21 Li 79.3(7) . . ?
N3 C21 Li 48.1(4) . . ?

loop_
_geom_bond_atom_site_label_1
_geom_bond_atom_site_label_2
_geom_bond_distance
_geom_bond_site_symmetry_2
_geom_bond_publ_flag
Li N1 1.946(10) . ?
Li N3 2.075(11) . ?
Li N2 2.119(10) . ?
Li C8 2.602(10) . ?
Li C21 2.743(13) . ?
Si C9 1.864(6) . ?
Si C11 1.867(5) . ?
Si C10 1.871(6) . ?
Si C1 1.909(5) . ?
N1 C1 1.363(6) . ?
N1 C12 1.420(6) . ?
N2 C20 1.458(11) . ?
N2 C23 1.467(8) . ?
N2 C22 1.469(10) . ?
N3 C24 1.436(12) . ?
N3 C25 1.456(7) . ?
N3 C21 1.46(2) . ?
C1 C2 1.376(6) . ?
C2 C3 1.457(6) . ?
C3 C8 1.398(7) . ?
C3 C4 1.414(7) . ?
C4 C5 1.380(7) . ?
C5 C6 1.390(7) . ?
C6 C7 1.369(7) . ?
C7 C8 1.400(7) . ?
C12 C13 1.408(7) . ?
C12 C17 1.409(7) . ?
C13 C14 1.396(8) . ?
C13 C18 1.503(8) . ?
C14 C15 1.379(10) . ?
C15 C16 1.371(10) . ?
C16 C17 1.378(7) . ?
C17 C19 1.509(8) . ?
C20 C21 1.241(15) . ?
